data_7021961
loop_
_publ_author_name
'Carra, Bradley J.'
'Berry, Steven M.'
'Pike, Robert D.'
'Bebout, Deborah C.'

_publ_section_title
;
 Structure and isomerization comparison of Zn(ii), Cd(ii) and Hg(ii)
 perchlorate complexes of
 2,6-bis([(2-pyridyl-methyl)amino]methyl)pyridine.
;
_journal_issue 40
_journal_name_full 'Dalton transactions (Cambridge, England : 2003)'
_journal_page_first 14424
_journal_page_last 14431
_journal_paper_doi 10.1039/c3dt51741a
_journal_volume 42
_journal_year 2013
_chemical_formula_moiety 'C19 H21 Cd Cl2 N5 O8'
_chemical_formula_sum 'C19 H21 Cd Cl2 N5 O8'
_chemical_formula_weight 630.71
_chemical_name_common diperchlorato-(2,6-bis([(2-pyridylmethyl)amino]methyl)pyridine)-cadmium(ii)
_chemical_name_systematic
;
 ?
;
_space_group_crystal_system triclinic
_space_group_IT_number 2
_space_group_name_Hall '-P 1'
_space_group_name_H-M_alt 'P -1'
_symmetry_space_group_name_Hall '-P 1'
_symmetry_space_group_name_H-M 'P -1'
_atom_sites_solution_hydrogens geom
_audit_creation_method SHELXL-2013
_cell_angle_alpha 74.250(2)
_cell_angle_beta 81.541(2)
_cell_angle_gamma 65.904(2)
_cell_formula_units_Z 2
_cell_length_a 9.1253(3)
_cell_length_b 9.1478(3)
_cell_length_c 15.9271(5)
_cell_measurement_reflns_used 6939
_cell_measurement_temperature 296(2)
_cell_measurement_theta_max 72.04
_cell_measurement_theta_min 2.89
_cell_volume 1167.12(7)
_computing_cell_refinement 'SAINTPLUS (Bruker AXS, 2004)'
_computing_data_collection 'APEX2 (Bruker AXS, 2004)'
_computing_data_reduction SAINTPLUS
_computing_molecular_graphics 'SHELXLE (Hubschle, 2011)'
_computing_publication_material 'Mercury 3.1 (CCDC, 2013)'
_computing_structure_refinement 'SHELXL-2013 (Sheldrick, 2013)'
_computing_structure_solution 'SHELXS97 (Sheldrick, 1997)'
_diffrn_ambient_temperature 296(2)
_diffrn_measured_fraction_theta_full 0.864
_diffrn_measured_fraction_theta_max 0.975
_diffrn_measurement_device_type 'Bruker SMART APEX II CCD'
_diffrn_measurement_method '\w and \y'
_diffrn_radiation_monochromator graphite
_diffrn_radiation_source 'fine-focus sealed tube'
_diffrn_radiation_type CuK\a
_diffrn_radiation_wavelength 1.54178
_diffrn_reflns_av_R_equivalents 0.0342
_diffrn_reflns_av_unetI/netI 0.0293
_diffrn_reflns_Laue_measured_fraction_full 0.864
_diffrn_reflns_Laue_measured_fraction_max 0.975
_diffrn_reflns_limit_h_max 9
_diffrn_reflns_limit_h_min -10
_diffrn_reflns_limit_k_max 10
_diffrn_reflns_limit_k_min -10
_diffrn_reflns_limit_l_max 18
_diffrn_reflns_limit_l_min -18
_diffrn_reflns_number 19926
_diffrn_reflns_point_group_measured_fraction_full 0.864
_diffrn_reflns_point_group_measured_fraction_max 0.975
_diffrn_reflns_theta_full 67.679
_diffrn_reflns_theta_max 62.489
_diffrn_reflns_theta_min 2.885
_exptl_absorpt_coefficient_mu 10.110
_exptl_absorpt_correction_T_max 0.1952
_exptl_absorpt_correction_T_min 0.0950
_exptl_absorpt_correction_type multi-scan
_exptl_absorpt_process_details 'SADABS (Sheldrick, 2004)'
_exptl_crystal_colour colorless
_exptl_crystal_density_diffrn 1.795
_exptl_crystal_description block
_exptl_crystal_F_000 632
_exptl_crystal_size_max 0.440
_exptl_crystal_size_mid 0.320
_exptl_crystal_size_min 0.240
_refine_diff_density_max 0.618
_refine_diff_density_min -0.677
_refine_diff_density_rms 0.066
_refine_ls_extinction_method none
_refine_ls_goodness_of_fit_ref 1.053
_refine_ls_hydrogen_treatment constr
_refine_ls_matrix_type full
_refine_ls_number_parameters 366
_refine_ls_number_reflns 3643
_refine_ls_number_restraints 5
_refine_ls_restrained_S_all 1.055
_refine_ls_R_factor_all 0.0341
_refine_ls_R_factor_gt 0.0332
_refine_ls_shift/su_max 0.000
_refine_ls_shift/su_mean 0.000
_refine_ls_structure_factor_coef Fsqd
_refine_ls_weighting_details
;
 w=1/[\s^2^(Fo^2^)+(0.0499P)^2^+1.0004P]
 where P=(Fo^2^+2Fc^2^)/3
;
_refine_ls_weighting_scheme calc
_refine_ls_wR_factor_gt 0.0873
_refine_ls_wR_factor_ref 0.0881
_reflns_Friedel_coverage 0.000
_reflns_number_gt 3532
_reflns_number_total 3643
_reflns_threshold_expression 'I > 2\s(I)'
_cod_data_source_file c3dt51741a.txt
_cod_data_source_block Compound2
_cod_database_code 7021961
_shelx_space_group_comment
;
The symmetry employed for this shelxl refinement is uniquely defined
by the following loop, which should always be used as a source of
symmetry information in preference to the above space-group names.
They are only intended as comments.
;
_shelx_estimated_absorpt_t_min 0.095
_shelx_estimated_absorpt_t_max 0.195
_shelxl_version_number 2013-2

loop_
_space_group_symop_operation_xyz
'x, y, z'
'-x, -y, -z'

loop_
_atom_site_label
_atom_site_type_symbol
_atom_site_fract_x
_atom_site_fract_y
_atom_site_fract_z
_atom_site_U_iso_or_equiv
_atom_site_adp_type
_atom_site_occupancy
_atom_site_site_symmetry_order
_atom_site_calc_flag
_atom_site_refinement_flags_posn
_atom_site_refinement_flags_adp
_atom_site_refinement_flags_occupancy
_atom_site_disorder_assembly
_atom_site_disorder_group
Cd1 Cd 0.33165(3) 0.30914(3) 0.24876(2) 0.05412(12) Uani 1 1 d . . . . .
N1 N 0.1960(4) 0.3205(4) 0.3852(2) 0.0624(8) Uani 1 1 d . . . . .
N2 N 0.4715(5) 0.3906(5) 0.3330(3) 0.0721(9) Uani 1 1 d . . . . .
H2 H 0.4962 0.4824 0.2950 0.087 Uiso 1 1 calc R U . . .
N3 N 0.6042(4) 0.1649(4) 0.2327(2) 0.0593(7) Uani 1 1 d . . . . .
N4 N 0.3910(4) 0.2203(4) 0.1140(2) 0.0656(8) Uani 1 1 d . . . . .
H4 H 0.4056 0.3105 0.0686 0.079 Uiso 1 1 calc R U . . .
N5 N 0.0910(4) 0.3910(4) 0.1809(2) 0.0651(8) Uani 1 1 d . . . . .
C1 C 0.0861(7) 0.2558(6) 0.4149(4) 0.0833(13) Uani 1 1 d . . . . .
H1 H 0.0439 0.2255 0.3758 0.100 Uiso 1 1 calc R U . . .
C2 C 0.0326(8) 0.2320(7) 0.5006(5) 0.108(2) Uani 1 1 d . . . . .
H2A H -0.0436 0.1853 0.5188 0.130 Uiso 1 1 calc R U . . .
C3 C 0.0907(9) 0.2765(7) 0.5583(4) 0.104(2) Uani 1 1 d . . . . .
H3 H 0.0535 0.2636 0.6164 0.125 Uiso 1 1 calc R U . . .
C4 C 0.2047(7) 0.3406(7) 0.5300(3) 0.0875(15) Uani 1 1 d . . . . .
H4A H 0.2487 0.3694 0.5690 0.105 Uiso 1 1 calc R U . . .
C5 C 0.2552(5) 0.3629(5) 0.4429(3) 0.0656(10) Uani 1 1 d . . . . .
C6 C 0.3703(6) 0.4484(7) 0.4064(4) 0.0897(15) Uani 1 1 d . . . . .
H6A H 0.3089 0.5659 0.3879 0.108 Uiso 1 1 calc R U . . .
H6B H 0.4385 0.4311 0.4525 0.108 Uiso 1 1 calc R U . . .
C7 C 0.6232(5) 0.2535(7) 0.3582(3) 0.0784(12) Uani 1 1 d . . . . .
H7A H 0.6038 0.1763 0.4093 0.094 Uiso 1 1 calc R U . . .
H7B H 0.6952 0.2948 0.3740 0.094 Uiso 1 1 calc R U . . .
C8 C 0.7030(5) 0.1646(5) 0.2870(3) 0.0626(9) Uani 1 1 d . . . . .
C9 C 0.8677(5) 0.0806(5) 0.2792(3) 0.0715(11) Uani 1 1 d . . . . .
H9 H 0.9357 0.0820 0.3169 0.086 Uiso 1 1 calc R U . . .
C10 C 0.9282(5) -0.0042(6) 0.2152(3) 0.0762(12) Uani 1 1 d . . . . .
H10 H 1.0384 -0.0612 0.2087 0.091 Uiso 1 1 calc R U . . .
C11 C 0.8262(5) -0.0052(5) 0.1606(3) 0.0735(12) Uani 1 1 d . . . . .
H11 H 0.8667 -0.0636 0.1172 0.088 Uiso 1 1 calc R U . . .
C12 C 0.6624(5) 0.0814(5) 0.1704(2) 0.0594(9) Uani 1 1 d . . . . .
C13 C 0.5424(5) 0.0781(5) 0.1167(3) 0.0672(10) Uani 1 1 d . . . . .
H13A H 0.5869 0.0759 0.0577 0.081 Uiso 1 1 calc R U . . .
H13B H 0.5224 -0.0217 0.1410 0.081 Uiso 1 1 calc R U . . .
C14 C 0.2530(6) 0.2000(5) 0.0908(3) 0.0686(11) Uani 1 1 d . . . . .
H14A H 0.2606 0.0887 0.1179 0.082 Uiso 1 1 calc R U . . .
H14B H 0.2570 0.2136 0.0280 0.082 Uiso 1 1 calc R U . . .
C15 C 0.0945(5) 0.3189(5) 0.1177(2) 0.0604(9) Uani 1 1 d . . . . .
C16 C -0.0467(6) 0.3516(6) 0.0795(3) 0.0753(12) Uani 1 1 d . . . . .
H16 H -0.0441 0.3006 0.0358 0.090 Uiso 1 1 calc R U . . .
C17 C -0.1910(6) 0.4605(7) 0.1069(3) 0.0832(14) Uani 1 1 d . . . . .
H17 H -0.2864 0.4817 0.0826 0.100 Uiso 1 1 calc R U . . .
C18 C -0.1924(6) 0.5360(6) 0.1697(4) 0.0830(13) Uani 1 1 d . . . . .
H18 H -0.2879 0.6115 0.1880 0.100 Uiso 1 1 calc R U . . .
C19 C -0.0506(6) 0.4988(6) 0.2053(3) 0.0772(12) Uani 1 1 d . . . . .
H19 H -0.0518 0.5504 0.2485 0.093 Uiso 1 1 calc R U . . .
Cl1 Cl 0.38761(12) -0.11411(13) 0.35580(7) 0.0686(3) Uani 1 1 d D . . . .
O1A O 0.3041(5) 0.0257(5) 0.2872(3) 0.0770(14) Uani 0.801(9) 1 d . . P A 1
O2A O 0.4587(6) -0.0458(6) 0.4058(4) 0.0968(17) Uani 0.801(9) 1 d D . P A 1
O3A O 0.2783(10) -0.1639(8) 0.4130(5) 0.124(3) Uani 0.801(9) 1 d D . P A 1
O1B O 0.448(3) -0.005(3) 0.336(2) 0.127(9) Uiso 0.199(9) 1 d . . P A 2
O2B O 0.371(4) -0.205(3) 0.4396(12) 0.109(8) Uiso 0.199(9) 1 d D . P A 2
O3B O 0.251(3) -0.081(3) 0.3060(16) 0.127(9) Uiso 0.199(9) 1 d D . P A 2
O4 O 0.5093(5) -0.2419(5) 0.3210(3) 0.1001(11) Uani 1 1 d D . . . .
Cl2 Cl 0.31027(12) 0.69290(12) 0.10860(7) 0.0663(3) Uani 1 1 d . . . . .
O5A O 0.234(2) 0.646(2) 0.1867(13) 0.154(8) Uani 0.53(3) 1 d . . P A 1
O6A O 0.4282(16) 0.736(3) 0.1197(15) 0.151(7) Uani 0.53(3) 1 d . . P A 1
O7A O 0.1844(17) 0.8436(17) 0.0645(9) 0.104(5) Uani 0.53(3) 1 d . . P A 1
O8A O 0.372(3) 0.594(2) 0.0463(8) 0.124(5) Uani 0.53(3) 1 d . . P A 1
O5B O 0.280(3) 0.609(2) 0.1937(10) 0.118(7) Uani 0.47(3) 1 d . . P A 2
O6B O 0.405(3) 0.786(3) 0.1090(13) 0.139(7) Uani 0.47(3) 1 d . . P A 2
O7B O 0.179(2) 0.782(4) 0.0649(13) 0.151(9) Uani 0.47(3) 1 d . . P A 2
O8B O 0.402(2) 0.543(3) 0.091(3) 0.164(11) Uani 0.47(3) 1 d . . P A 2

loop_
_atom_site_aniso_label
_atom_site_aniso_U_11
_atom_site_aniso_U_22
_atom_site_aniso_U_33
_atom_site_aniso_U_23
_atom_site_aniso_U_13
_atom_site_aniso_U_12
Cd1 0.05200(17) 0.05411(17) 0.06201(18) -0.02271(12) -0.00279(11) -0.02035(12)
N1 0.066(2) 0.0598(18) 0.0665(19) -0.0231(15) 0.0023(15) -0.0256(16)
N2 0.070(2) 0.068(2) 0.092(2) -0.0323(19) -0.0025(18) -0.0320(18)
N3 0.0530(17) 0.0620(18) 0.0644(18) -0.0199(15) 0.0037(14) -0.0225(15)
N4 0.075(2) 0.064(2) 0.0646(19) -0.0191(16) -0.0031(16) -0.0311(17)
N5 0.064(2) 0.0601(19) 0.074(2) -0.0178(16) -0.0157(16) -0.0208(16)
C1 0.090(3) 0.079(3) 0.096(3) -0.032(3) 0.016(3) -0.047(3)
C2 0.113(5) 0.072(3) 0.127(5) -0.021(3) 0.045(4) -0.042(3)
C3 0.131(5) 0.069(3) 0.073(3) -0.003(3) 0.008(3) -0.010(3)
C4 0.086(3) 0.077(3) 0.073(3) -0.025(2) -0.020(3) 0.005(3)
C5 0.059(2) 0.062(2) 0.070(2) -0.0279(19) -0.0105(18) -0.0071(18)
C6 0.076(3) 0.107(4) 0.116(4) -0.072(3) 0.004(3) -0.039(3)
C7 0.062(3) 0.094(3) 0.089(3) -0.039(3) -0.010(2) -0.026(2)
C8 0.054(2) 0.067(2) 0.068(2) -0.0150(18) -0.0010(18) -0.0267(19)
C9 0.059(2) 0.066(2) 0.086(3) -0.010(2) -0.006(2) -0.025(2)
C10 0.054(2) 0.067(3) 0.095(3) -0.016(2) 0.006(2) -0.015(2)
C11 0.066(3) 0.064(2) 0.083(3) -0.023(2) 0.015(2) -0.019(2)
C12 0.063(2) 0.053(2) 0.060(2) -0.0151(17) 0.0106(17) -0.0235(17)
C13 0.073(3) 0.066(2) 0.065(2) -0.0284(19) 0.0115(19) -0.027(2)
C14 0.090(3) 0.066(2) 0.060(2) -0.0174(19) -0.012(2) -0.036(2)
C15 0.074(2) 0.055(2) 0.055(2) 0.0010(16) -0.0135(18) -0.0331(19)
C16 0.091(3) 0.083(3) 0.064(2) 0.001(2) -0.022(2) -0.050(3)
C17 0.072(3) 0.090(3) 0.081(3) 0.012(3) -0.025(2) -0.038(3)
C18 0.065(3) 0.076(3) 0.095(3) -0.003(3) -0.016(2) -0.020(2)
C19 0.065(3) 0.068(3) 0.093(3) -0.022(2) -0.014(2) -0.015(2)
Cl1 0.0625(5) 0.0651(6) 0.0668(5) -0.0027(4) 0.0007(4) -0.0225(5)
O1A 0.091(3) 0.059(2) 0.075(2) -0.0021(17) -0.020(2) -0.0273(19)
O2A 0.108(4) 0.087(3) 0.106(4) -0.033(3) -0.034(3) -0.032(3)
O3A 0.128(5) 0.099(4) 0.141(5) -0.015(4) 0.050(5) -0.065(4)
O4 0.084(2) 0.091(2) 0.106(3) -0.036(2) -0.0059(19) -0.0062(19)
Cl2 0.0609(5) 0.0538(5) 0.0853(6) -0.0214(5) -0.0110(5) -0.0173(4)
O5A 0.103(8) 0.105(9) 0.161(13) 0.049(8) -0.004(7) 0.001(7)
O6A 0.089(7) 0.112(11) 0.281(19) -0.023(10) -0.083(9) -0.057(7)
O7A 0.080(6) 0.079(7) 0.098(7) 0.000(5) 0.013(6) 0.006(4)
O8A 0.191(14) 0.088(9) 0.095(7) -0.053(6) 0.003(6) -0.040(8)
O5B 0.219(19) 0.073(8) 0.090(7) 0.000(6) -0.047(9) -0.084(10)
O6B 0.24(2) 0.086(9) 0.135(11) -0.031(7) -0.024(10) -0.103(11)
O7B 0.101(9) 0.18(2) 0.140(12) -0.046(12) -0.077(9) 0.011(10)
O8B 0.100(9) 0.097(12) 0.31(3) -0.113(18) 0.026(15) -0.025(8)

loop_
_atom_type_symbol
_atom_type_description
_atom_type_scat_dispersion_real
_atom_type_scat_dispersion_imag
_atom_type_scat_source
C C 0.0181 0.0091 'International Tables Vol C Tables 4.2.6.8 and 6.1.1.4'
H H 0.0000 0.0000 'International Tables Vol C Tables 4.2.6.8 and 6.1.1.4'
N N 0.0311 0.0180 'International Tables Vol C Tables 4.2.6.8 and 6.1.1.4'
O O 0.0492 0.0322 'International Tables Vol C Tables 4.2.6.8 and 6.1.1.4'
Cl Cl 0.3639 0.7018 'International Tables Vol C Tables 4.2.6.8 and 6.1.1.4'
Cd Cd 0.1185 4.6533 'International Tables Vol C Tables 4.2.6.8 and 6.1.1.4'

loop_
_geom_angle_atom_site_label_1
_geom_angle_atom_site_label_2
_geom_angle_atom_site_label_3
_geom_angle
N3 Cd1 N5 141.35(12)
N3 Cd1 N1 123.02(12)
N5 Cd1 N1 91.24(12)
N3 Cd1 N4 70.31(12)
N5 Cd1 N4 71.10(12)
N1 Cd1 N4 151.47(12)
N3 Cd1 N2 70.77(12)
N5 Cd1 N2 143.95(12)
N1 Cd1 N2 72.15(12)
N4 Cd1 N2 134.62(13)
N3 Cd1 O5B 107.2(6)
N5 Cd1 O5B 82.1(5)
N1 Cd1 O5B 98.3(5)
N4 Cd1 O5B 101.2(3)
N2 Cd1 O5B 69.4(4)
N3 Cd1 O1A 86.78(13)
N5 Cd1 O1A 81.26(13)
N1 Cd1 O1A 80.88(12)
N4 Cd1 O1A 74.54(12)
N2 Cd1 O1A 125.16(13)
N3 Cd1 O1B 63.2(6)
N5 Cd1 O1B 114.5(7)
N1 Cd1 O1B 77.8(7)
N4 Cd1 O1B 89.1(7)
N2 Cd1 O1B 93.5(7)
O5B Cd1 O1B 162.8(8)
N3 Cd1 O5A 114.2(4)
N5 Cd1 O5A 75.1(4)
N1 Cd1 O5A 95.6(4)
N4 Cd1 O5A 101.0(4)
N2 Cd1 O5A 75.0(4)
O1A Cd1 O5A 156.1(4)
C1 N1 C5 117.4(4)
C1 N1 Cd1 123.5(3)
C5 N1 Cd1 117.6(3)
C6 N2 C7 113.8(4)
C6 N2 Cd1 110.8(3)
C7 N2 Cd1 108.5(3)
C6 N2 H2 107.9
C7 N2 H2 107.9
Cd1 N2 H2 107.9
C12 N3 C8 120.4(4)
C12 N3 Cd1 120.3(3)
C8 N3 Cd1 119.4(3)
C13 N4 C14 115.3(3)
C13 N4 Cd1 111.4(3)
C14 N4 Cd1 110.0(3)
C13 N4 H4 106.5
C14 N4 H4 106.5
Cd1 N4 H4 106.5
C15 N5 C19 119.0(4)
C15 N5 Cd1 117.3(3)
C19 N5 Cd1 123.6(3)
N1 C1 C2 122.8(5)
N1 C1 H1 118.6
C2 C1 H1 118.6
C3 C2 C1 119.7(6)
C3 C2 H2A 120.1
C1 C2 H2A 120.1
C2 C3 C4 118.6(5)
C2 C3 H3 120.7
C4 C3 H3 120.7
C3 C4 C5 119.8(5)
C3 C4 H4A 120.1
C5 C4 H4A 120.1
N1 C5 C4 121.6(5)
N1 C5 C6 116.5(4)
C4 C5 C6 121.8(4)
N2 C6 C5 113.5(4)
N2 C6 H6A 108.9
C5 C6 H6A 108.9
N2 C6 H6B 108.9
C5 C6 H6B 108.9
H6A C6 H6B 107.7
N2 C7 C8 112.9(4)
N2 C7 H7A 109.0
C8 C7 H7A 109.0
N2 C7 H7B 109.0
C8 C7 H7B 109.0
H7A C7 H7B 107.8
N3 C8 C9 121.2(4)
N3 C8 C7 115.7(4)
C9 C8 C7 123.0(4)
C10 C9 C8 118.7(5)
C10 C9 H9 120.7
C8 C9 H9 120.7
C9 C10 C11 119.8(4)
C9 C10 H10 120.1
C11 C10 H10 120.1
C10 C11 C12 119.6(4)
C10 C11 H11 120.2
C12 C11 H11 120.2
N3 C12 C11 120.3(4)
N3 C12 C13 116.9(3)
C11 C12 C13 122.7(4)
N4 C13 C12 112.2(3)
N4 C13 H13A 109.2
C12 C13 H13A 109.2
N4 C13 H13B 109.2
C12 C13 H13B 109.2
H13A C13 H13B 107.9
N4 C14 C15 113.8(3)
N4 C14 H14A 108.8
C15 C14 H14A 108.8
N4 C14 H14B 108.8
C15 C14 H14B 108.8
H14A C14 H14B 107.7
N5 C15 C16 120.3(4)
N5 C15 C14 118.4(4)
C16 C15 C14 121.3(4)
C17 C16 C15 119.6(5)
C17 C16 H16 120.2
C15 C16 H16 120.2
C18 C17 C16 119.5(5)
C18 C17 H17 120.3
C16 C17 H17 120.3
C17 C18 C19 118.6(5)
C17 C18 H18 120.7
C19 C18 H18 120.7
N5 C19 C18 123.0(5)
N5 C19 H19 118.5
C18 C19 H19 118.5
O1B Cl1 O2B 125.8(18)
O1B Cl1 O4 100.5(13)
O3A Cl1 O4 114.1(3)
O2B Cl1 O4 99.1(12)
O3A Cl1 O1A 110.1(4)
O4 Cl1 O1A 111.5(2)
O1B Cl1 O3B 116.1(17)
O2B Cl1 O3B 108.9(16)
O4 Cl1 O3B 100.8(11)
O3A Cl1 O2A 105.7(4)
O4 Cl1 O2A 110.8(3)
O1A Cl1 O2A 104.1(3)
Cl1 O1A Cd1 125.0(2)
Cl1 O1B Cd1 131.4(18)
O7B Cl2 O8B 116.9(13)
O6A Cl2 O5A 112.5(13)
O7B Cl2 O5B 112.9(13)
O8B Cl2 O5B 88(2)
O6A Cl2 O8A 106.2(12)
O5A Cl2 O8A 122.5(11)
O7B Cl2 O6B 112.7(16)
O8B Cl2 O6B 112.1(12)
O5B Cl2 O6B 112.0(9)
O6A Cl2 O7A 106.3(10)
O5A Cl2 O7A 102.7(8)
O8A Cl2 O7A 105.2(8)
Cl2 O5A Cd1 114.0(9)
Cl2 O5B Cd1 128.2(10)

loop_
_geom_bond_atom_site_label_1
_geom_bond_atom_site_label_2
_geom_bond_distance
Cd1 N3 2.304(3)
Cd1 N5 2.339(3)
Cd1 N1 2.343(3)
Cd1 N4 2.409(3)
Cd1 N2 2.409(4)
Cd1 O5B 2.506(15)
Cd1 O1A 2.605(4)
Cd1 O1B 2.66(3)
Cd1 O5A 2.761(17)
N1 C1 1.331(6)
N1 C5 1.341(5)
N2 C6 1.456(6)
N2 C7 1.457(6)
N2 H2 0.9800
N3 C12 1.333(5)
N3 C8 1.337(6)
N4 C13 1.457(6)
N4 C14 1.457(6)
N4 H4 0.9800
N5 C15 1.335(5)
N5 C19 1.347(6)
C1 C2 1.370(8)
C1 H1 0.9300
C2 C3 1.348(10)
C2 H2A 0.9300
C3 C4 1.360(9)
C3 H3 0.9300
C4 C5 1.383(7)
C4 H4A 0.9300
C5 C6 1.515(7)
C6 H6A 0.9700
C6 H6B 0.9700
C7 C8 1.500(6)
C7 H7A 0.9700
C7 H7B 0.9700
C8 C9 1.385(6)
C9 C10 1.364(7)
C9 H9 0.9300
C10 C11 1.368(7)
C10 H10 0.9300
C11 C12 1.385(6)
C11 H11 0.9300
C12 C13 1.499(6)
C13 H13A 0.9700
C13 H13B 0.9700
C14 C15 1.498(6)
C14 H14A 0.9700
C14 H14B 0.9700
C15 C16 1.392(6)
C16 C17 1.383(8)
C16 H16 0.9300
C17 C18 1.356(8)
C17 H17 0.9300
C18 C19 1.366(7)
C18 H18 0.9300
C19 H19 0.9300
Cl1 O1B 1.28(3)
Cl1 O3A 1.382(5)
Cl1 O2B 1.390(17)
Cl1 O4 1.421(4)
Cl1 O1A 1.450(4)
Cl1 O3B 1.459(17)
Cl1 O2A 1.482(5)
Cl2 O7B 1.311(15)
Cl2 O6A 1.336(12)
Cl2 O8B 1.362(16)
Cl2 O5A 1.386(19)
Cl2 O5B 1.414(16)
Cl2 O8A 1.426(13)
Cl2 O6B 1.438(17)
Cl2 O7A 1.460(13)

loop_
_geom_hbond_atom_site_label_D
_geom_hbond_atom_site_label_H
_geom_hbond_atom_site_label_A
_geom_hbond_distance_DH
_geom_hbond_distance_HA
_geom_hbond_distance_DA
_geom_hbond_angle_DHA
N4 H4 O8A 0.98 2.41 3.228(18) 140.7
N4 H4 O8B 0.98 2.24 2.92(2) 125.4
